data_4327576
loop_
_publ_author_name
'Joel T. Mague'
'Jamin L. Krinsky'

_publ_section_title
;
 Synthetic and Structural Studies of the Coordination Behavior of
 2-Pyridylbis(diphenylphosphino)methane
;
_journal_name_full 'Inorganic Chemistry'
_journal_page_first 1962
_journal_page_last 1971
_journal_paper_doi 10.1021/ic001266+
_journal_volume 40
_journal_year 2001
_chemical_formula_moiety '(((C6 H5)2 P)2 C (C5 H4 N))((C6 H5)3)P H Pt'
_chemical_formula_sum 'C48 H40 N P3 Pt'
_chemical_formula_weight 918.81
_chemical_name_systematic
; 
 Hydrido(\h^2^-(2-pyridylbis(diphenylphosphino)methanido))triphenylphosphine 
 platinum(II)
;
_space_group_IT_number 14
_symmetry_cell_setting monoclinic
_symmetry_space_group_name_Hall '-P 2ybc'
_symmetry_space_group_name_H-M 'P 1 21/c 1'
_atom_sites_solution_hydrogens geom
_atom_sites_solution_primary Patterson
_atom_sites_solution_secondary difmap
_audit_creation_method SHELXL-97
_cell_angle_alpha 90.00
_cell_angle_beta 112.975(8)
_cell_angle_gamma 90.00
_cell_formula_units_Z 4
_cell_length_a 18.0878(11)
_cell_length_b 12.8836(9)
_cell_length_c 18.4228(17)
_cell_measurement_reflns_used 25
_cell_measurement_temperature 293(2)
_cell_measurement_theta_max 25.23
_cell_measurement_theta_min 21.52
_cell_volume 3952.6(6)
_computing_cell_refinement 'CAD-4 Software (Enraf-Nonius, 1989)'
_computing_data_collection 'CAD-4 Software (Enraf-Nonius, 1989)'
_computing_data_reduction 'XCAD4 (Harms & Wocadlo, 1987)'
_computing_molecular_graphics 'SHELXTL (Bruker AXS, 1997)'
_computing_publication_material 'SHELXTL (Bruker AXS, 1997)'
_computing_structure_refinement 'SHELXL-97 (Sheldrick, 1997)'
_computing_structure_solution 'SHELXS-97 (Sheldrick, 1990)'
_diffrn_ambient_temperature 293(2)
_diffrn_measured_fraction_theta_full 0.998
_diffrn_measured_fraction_theta_max 0.998
_diffrn_measurement_device_type 'Enraf-Nonius CAD-4'
_diffrn_measurement_method '\q/2\q scans'
_diffrn_radiation_monochromator graphite
_diffrn_radiation_source 'fine-focus sealed tube'
_diffrn_radiation_type MoK\a
_diffrn_radiation_wavelength 0.71073
_diffrn_reflns_av_R_equivalents 0.0251
_diffrn_reflns_av_sigmaI/netI 0.0566
_diffrn_reflns_limit_h_max 21
_diffrn_reflns_limit_h_min 0
_diffrn_reflns_limit_k_max 15
_diffrn_reflns_limit_k_min 0
_diffrn_reflns_limit_l_max 20
_diffrn_reflns_limit_l_min -21
_diffrn_reflns_number 7270
_diffrn_reflns_theta_full 25.11
_diffrn_reflns_theta_max 25.11
_diffrn_reflns_theta_min 1.98
_diffrn_standards_decay_% 0
_diffrn_standards_interval_time 120
_diffrn_standards_number 2
_exptl_absorpt_coefficient_mu 3.707
_exptl_absorpt_correction_T_max 0.7241
_exptl_absorpt_correction_T_min 0.4426
_exptl_absorpt_correction_type empirical
_exptl_absorpt_process_details '\y scan (Phillips, et al., 1968)'
_exptl_crystal_colour Yellow
_exptl_crystal_density_diffrn 1.544
_exptl_crystal_description Plate
_exptl_crystal_F_000 1832
_exptl_crystal_size_max 0.53
_exptl_crystal_size_mid 0.40
_exptl_crystal_size_min 0.20
_refine_diff_density_max 1.734
_refine_diff_density_min -0.938
_refine_diff_density_rms 0.108
_refine_ls_extinction_method none
_refine_ls_goodness_of_fit_ref 1.029
_refine_ls_hydrogen_treatment mixed
_refine_ls_matrix_type full
_refine_ls_number_parameters 478
_refine_ls_number_reflns 7031
_refine_ls_number_restraints 0
_refine_ls_restrained_S_all 1.029
_refine_ls_R_factor_all 0.0688
_refine_ls_R_factor_gt 0.0292
_refine_ls_shift/su_max 0.003
_refine_ls_shift/su_mean 0.000
_refine_ls_structure_factor_coef Fsqd
_refine_ls_weighting_details 'calc w=1/[\s^2^(Fo^2^)+(0.0427P)^2^+1.5430P] where P=(Fo^2^+2Fc^2^)/3'
_refine_ls_weighting_scheme calc
_refine_ls_wR_factor_gt 0.0727
_refine_ls_wR_factor_ref 0.0811
_reflns_number_gt 5069
_reflns_number_total 7031
_reflns_threshold_expression >2sigma(I)
_cod_data_source_file ic0012662B_10.cif
_cod_data_source_block 14
_cod_original_cell_volume 3952.6(5)
_cod_database_code 4327576

loop_
_symmetry_equiv_pos_as_xyz
'x, y, z'
'-x, y+1/2, -z+1/2'
'-x, -y, -z'
'x, -y-1/2, z-1/2'

loop_
_atom_site_label
_atom_site_type_symbol
_atom_site_fract_x
_atom_site_fract_y
_atom_site_fract_z
_atom_site_U_iso_or_equiv
_atom_site_adp_type
_atom_site_occupancy
_atom_site_symmetry_multiplicity
_atom_site_calc_flag
_atom_site_refinement_flags
Pt Pt 0.266416(11) 0.123719(14) 0.864997(10) 0.02835(7) Uani 1 1 d .
P1 P 0.30925(8) 0.29195(10) 0.89276(7) 0.0305(3) Uani 1 1 d .
P2 P 0.24670(7) 0.05765(9) 0.97373(7) 0.0273(3) Uani 1 1 d .
P3 P 0.22280(7) -0.04543(9) 0.84027(7) 0.0279(3) Uani 1 1 d .
N N 0.1716(3) -0.2406(3) 0.9140(3) 0.0457(11) Uani 1 1 d .
C1 C 0.2128(3) -0.0633(4) 0.9299(3) 0.0311(11) Uani 1 1 d .
C2 C 0.1903(3) -0.1552(4) 0.9609(3) 0.0338(11) Uani 1 1 d .
C3 C 0.1867(3) -0.1575(4) 1.0353(3) 0.0416(13) Uani 1 1 d .
H3 H 0.2006 -0.0990 1.0675 0.046 Uiso 1 1 calc R
C4 C 0.1625(3) -0.2466(5) 1.0606(4) 0.0499(15) Uani 1 1 d .
H4 H 0.1595 -0.2489 1.1098 0.055 Uiso 1 1 calc R
C5 C 0.1429(4) -0.3322(5) 1.0124(4) 0.0568(17) Uani 1 1 d .
H5 H 0.1259 -0.3933 1.0279 0.063 Uiso 1 1 calc R
C6 C 0.1490(4) -0.3250(4) 0.9415(4) 0.0575(17) Uani 1 1 d .
H6 H 0.1364 -0.3838 0.9096 0.063 Uiso 1 1 calc R
C7 C 0.2916(3) -0.1409(4) 0.8278(3) 0.0317(11) Uani 1 1 d .
C8 C 0.2920(3) -0.1602(4) 0.7547(3) 0.0394(12) Uani 1 1 d .
H8 H 0.2586 -0.1227 0.7111 0.043 Uiso 1 1 calc R
C9 C 0.3434(4) -0.2374(5) 0.7462(4) 0.0543(16) Uani 1 1 d .
H9 H 0.3430 -0.2525 0.6967 0.060 Uiso 1 1 calc R
C10 C 0.3939(4) -0.2899(5) 0.8112(4) 0.0589(17) Uani 1 1 d .
H10 H 0.4281 -0.3403 0.8057 0.065 Uiso 1 1 calc R
C11 C 0.3946(3) -0.2690(5) 0.8838(4) 0.0554(16) Uani 1 1 d .
H11 H 0.4299 -0.3043 0.9276 0.061 Uiso 1 1 calc R
C12 C 0.3433(3) -0.1960(4) 0.8927(3) 0.0426(13) Uani 1 1 d .
H12 H 0.3431 -0.1834 0.9424 0.047 Uiso 1 1 calc R
C13 C 0.1314(3) -0.0643(4) 0.7513(3) 0.0335(11) Uani 1 1 d .
C14 C 0.0996(4) 0.0165(5) 0.7006(4) 0.0619(18) Uani 1 1 d .
H14 H 0.1243 0.0812 0.7125 0.068 Uiso 1 1 calc R
C15 C 0.0325(5) 0.0049(7) 0.6329(4) 0.085(2) Uani 1 1 d .
H15 H 0.0123 0.0614 0.5996 0.093 Uiso 1 1 calc R
C16 C -0.0045(4) -0.0876(7) 0.6142(4) 0.078(2) Uani 1 1 d .
H16 H -0.0497 -0.0959 0.5678 0.086 Uiso 1 1 calc R
C17 C 0.0254(4) -0.1692(6) 0.6646(4) 0.071(2) Uani 1 1 d .
H17 H -0.0006 -0.2330 0.6527 0.078 Uiso 1 1 calc R
C18 C 0.0932(4) -0.1589(5) 0.7324(4) 0.0503(15) Uani 1 1 d .
H18 H 0.1132 -0.2157 0.7655 0.055 Uiso 1 1 calc R
C19 C 0.3378(3) 0.0462(4) 1.0628(3) 0.0327(11) Uani 1 1 d .
C20 C 0.3398(4) 0.0431(5) 1.1391(3) 0.0479(14) Uani 1 1 d .
H20 H 0.2920 0.0433 1.1469 0.053 Uiso 1 1 calc R
C21 C 0.4129(5) 0.0398(5) 1.2036(4) 0.069(2) Uani 1 1 d .
H21 H 0.4138 0.0402 1.2545 0.075 Uiso 1 1 calc R
C22 C 0.4834(4) 0.0360(5) 1.1926(4) 0.0650(19) Uani 1 1 d .
H22 H 0.5319 0.0329 1.2361 0.071 Uiso 1 1 calc R
C23 C 0.4833(4) 0.0366(4) 1.1188(4) 0.0569(17) Uani 1 1 d .
H23 H 0.5314 0.0345 1.1117 0.063 Uiso 1 1 calc R
C24 C 0.4104(3) 0.0405(4) 1.0540(3) 0.0439(13) Uani 1 1 d .
H24 H 0.4103 0.0391 1.0035 0.048 Uiso 1 1 calc R
C25 C 0.1722(3) 0.1165(4) 1.0053(3) 0.0315(10) Uani 1 1 d .
C26 C 0.0933(3) 0.0816(4) 0.9712(3) 0.0426(13) Uani 1 1 d .
H26 H 0.0797 0.0281 0.9343 0.047 Uiso 1 1 calc R
C27 C 0.0352(3) 0.1267(5) 0.9922(4) 0.0549(15) Uani 1 1 d .
H27 H -0.0175 0.1034 0.9693 0.060 Uiso 1 1 calc R
C28 C 0.0545(4) 0.2060(5) 1.0469(4) 0.0617(18) Uani 1 1 d .
H28 H 0.0153 0.2349 1.0616 0.068 Uiso 1 1 calc R
C29 C 0.1319(4) 0.2415(5) 1.0791(4) 0.0641(19) Uani 1 1 d .
H29 H 0.1447 0.2964 1.1147 0.071 Uiso 1 1 calc R
C30 C 0.1911(3) 0.1973(5) 1.0596(3) 0.0470(14) Uani 1 1 d .
H30 H 0.2436 0.2215 1.0827 0.052 Uiso 1 1 calc R
C31 C 0.4092(3) 0.3129(4) 0.8931(3) 0.0339(11) Uani 1 1 d .
C32 C 0.4506(3) 0.4058(4) 0.9176(3) 0.0372(12) Uani 1 1 d .
H32 H 0.4265 0.4608 0.9328 0.041 Uiso 1 1 calc R
C33 C 0.5275(4) 0.4170(5) 0.9196(3) 0.0469(14) Uani 1 1 d .
H33 H 0.5544 0.4797 0.9357 0.052 Uiso 1 1 calc R
C34 C 0.5640(4) 0.3371(5) 0.8983(4) 0.0562(17) Uani 1 1 d .
H34 H 0.6155 0.3456 0.8994 0.062 Uiso 1 1 calc R
C35 C 0.5250(4) 0.2440(5) 0.8752(4) 0.0643(19) Uani 1 1 d .
H35 H 0.5506 0.1888 0.8621 0.071 Uiso 1 1 calc R
C36 C 0.4472(4) 0.2322(4) 0.8714(4) 0.0504(15) Uani 1 1 d .
H36 H 0.4203 0.1697 0.8541 0.055 Uiso 1 1 calc R
C37 C 0.2394(3) 0.3842(4) 0.8230(3) 0.0378(12) Uani 1 1 d .
C38 C 0.1619(5) 0.3547(5) 0.7845(4) 0.078(2) Uani 1 1 d .
H38 H 0.1468 0.2872 0.7903 0.085 Uiso 1 1 calc R
C39 C 0.1048(5) 0.4234(7) 0.7368(5) 0.096(3) Uani 1 1 d .
H39 H 0.0513 0.4032 0.7126 0.106 Uiso 1 1 calc R
C40 C 0.1273(5) 0.5199(6) 0.7256(4) 0.078(2) Uani 1 1 d .
H40 H 0.0894 0.5658 0.6926 0.086 Uiso 1 1 calc R
C41 C 0.2027(5) 0.5494(6) 0.7611(6) 0.097(3) Uani 1 1 d .
H41 H 0.2179 0.6161 0.7532 0.107 Uiso 1 1 calc R
C42 C 0.2593(4) 0.4809(5) 0.8102(5) 0.081(2) Uani 1 1 d .
H42 H 0.3124 0.5025 0.8350 0.089 Uiso 1 1 calc R
C43 C 0.3215(3) 0.3427(4) 0.9896(3) 0.0315(11) Uani 1 1 d .
C44 C 0.3821(3) 0.3027(4) 1.0566(3) 0.0370(12) Uani 1 1 d .
H44 H 0.4183 0.2552 1.0510 0.041 Uiso 1 1 calc R
C45 C 0.3896(3) 0.3321(5) 1.1307(3) 0.0461(14) Uani 1 1 d .
H45 H 0.4300 0.3034 1.1747 0.051 Uiso 1 1 calc R
C46 C 0.3377(4) 0.4036(5) 1.1403(4) 0.0531(16) Uani 1 1 d .
H46 H 0.3428 0.4233 1.1906 0.058 Uiso 1 1 calc R
C47 C 0.2788(4) 0.4456(5) 1.0754(4) 0.0599(17) Uani 1 1 d .
H47 H 0.2443 0.4948 1.0819 0.066 Uiso 1 1 calc R
C48 C 0.2695(3) 0.4160(5) 0.9998(3) 0.0485(14) Uani 1 1 d .
H48 H 0.2288 0.4449 0.9562 0.053 Uiso 1 1 calc R

loop_
_atom_site_aniso_label
_atom_site_aniso_U_11
_atom_site_aniso_U_22
_atom_site_aniso_U_33
_atom_site_aniso_U_23
_atom_site_aniso_U_13
_atom_site_aniso_U_12
Pt 0.03807(11) 0.01916(10) 0.02939(10) -0.00170(8) 0.01485(7) -0.00475(9)
P1 0.0383(7) 0.0179(6) 0.0367(7) -0.0011(5) 0.0161(6) -0.0045(6)
P2 0.0348(6) 0.0198(6) 0.0293(6) -0.0020(5) 0.0146(5) -0.0035(5)
P3 0.0337(7) 0.0179(6) 0.0318(6) -0.0037(5) 0.0124(5) -0.0038(5)
N 0.056(3) 0.027(2) 0.062(3) -0.006(2) 0.031(2) -0.007(2)
C1 0.043(3) 0.021(3) 0.032(2) -0.003(2) 0.018(2) -0.005(2)
C2 0.032(3) 0.024(3) 0.046(3) 0.003(2) 0.016(2) 0.001(2)
C3 0.047(3) 0.037(3) 0.046(3) 0.007(2) 0.023(3) -0.001(2)
C4 0.044(3) 0.056(4) 0.053(3) 0.022(3) 0.023(3) -0.003(3)
C5 0.050(4) 0.034(3) 0.086(5) 0.027(3) 0.027(3) 0.000(3)
C6 0.065(4) 0.022(3) 0.095(5) 0.000(3) 0.041(4) -0.007(3)
C7 0.032(2) 0.021(3) 0.043(3) -0.004(2) 0.017(2) -0.006(2)
C8 0.042(3) 0.039(3) 0.040(3) -0.004(2) 0.018(2) -0.002(2)
C9 0.057(4) 0.054(4) 0.066(4) -0.024(3) 0.039(3) -0.008(3)
C10 0.048(4) 0.038(3) 0.100(5) -0.007(4) 0.038(4) 0.006(3)
C11 0.038(3) 0.048(4) 0.075(4) 0.013(3) 0.016(3) 0.009(3)
C12 0.042(3) 0.038(3) 0.049(3) 0.001(3) 0.020(3) -0.001(3)
C13 0.033(3) 0.031(3) 0.037(3) 0.000(2) 0.014(2) 0.001(2)
C14 0.055(4) 0.044(4) 0.065(4) 0.005(3) -0.001(3) 0.002(3)
C15 0.073(5) 0.074(6) 0.072(5) 0.014(4) -0.010(4) 0.010(5)
C16 0.045(4) 0.109(7) 0.054(4) -0.014(4) -0.008(3) 0.009(4)
C17 0.060(4) 0.063(5) 0.073(5) -0.031(4) 0.008(4) -0.017(4)
C18 0.050(3) 0.039(3) 0.056(4) -0.011(3) 0.014(3) -0.005(3)
C19 0.039(3) 0.019(2) 0.035(3) -0.003(2) 0.009(2) -0.006(2)
C20 0.054(3) 0.046(3) 0.038(3) 0.000(3) 0.012(3) -0.008(3)
C21 0.084(5) 0.058(4) 0.038(3) 0.002(3) -0.004(3) -0.009(4)
C22 0.057(4) 0.039(4) 0.065(4) 0.002(3) -0.013(3) -0.001(3)
C23 0.039(3) 0.033(3) 0.088(5) -0.002(3) 0.013(3) 0.002(3)
C24 0.043(3) 0.034(3) 0.055(3) 0.002(3) 0.019(3) 0.003(3)
C25 0.034(2) 0.028(3) 0.038(3) 0.003(2) 0.020(2) 0.000(2)
C26 0.044(3) 0.035(3) 0.048(3) -0.001(3) 0.018(3) 0.004(3)
C27 0.035(3) 0.054(4) 0.072(4) 0.009(4) 0.018(3) 0.008(3)
C28 0.056(4) 0.058(4) 0.087(5) -0.005(4) 0.046(4) 0.013(4)
C29 0.063(4) 0.059(4) 0.080(5) -0.027(4) 0.039(4) -0.003(3)
C30 0.047(3) 0.047(3) 0.056(3) -0.019(3) 0.029(3) -0.012(3)
C31 0.042(3) 0.024(3) 0.039(3) 0.003(2) 0.019(2) -0.004(2)
C32 0.051(3) 0.025(3) 0.037(3) -0.007(2) 0.019(2) -0.008(2)
C33 0.058(4) 0.039(3) 0.044(3) -0.010(3) 0.020(3) -0.026(3)
C34 0.051(4) 0.059(4) 0.074(4) -0.010(3) 0.042(3) -0.017(3)
C35 0.059(4) 0.043(4) 0.111(6) -0.023(4) 0.055(4) -0.010(3)
C36 0.059(4) 0.029(3) 0.073(4) -0.010(3) 0.036(3) -0.007(3)
C37 0.050(3) 0.030(3) 0.035(3) 0.001(2) 0.019(2) -0.001(3)
C38 0.083(5) 0.038(4) 0.078(5) 0.004(3) -0.006(4) 0.004(4)
C39 0.067(5) 0.080(6) 0.094(6) 0.001(5) -0.020(5) 0.010(5)
C40 0.096(6) 0.065(5) 0.062(4) 0.029(4) 0.019(4) 0.028(5)
C41 0.071(5) 0.059(5) 0.166(9) 0.066(6) 0.050(6) 0.018(4)
C42 0.058(4) 0.049(4) 0.124(7) 0.039(4) 0.022(4) 0.003(3)
C43 0.037(3) 0.019(2) 0.039(3) -0.002(2) 0.015(2) -0.006(2)
C44 0.040(3) 0.026(3) 0.046(3) -0.002(2) 0.019(2) -0.004(2)
C45 0.048(3) 0.044(3) 0.040(3) -0.005(3) 0.010(3) -0.015(3)
C46 0.062(4) 0.054(4) 0.049(3) -0.022(3) 0.028(3) -0.020(3)
C47 0.066(4) 0.047(4) 0.062(4) -0.015(3) 0.020(3) 0.014(3)
C48 0.050(3) 0.043(3) 0.046(3) -0.006(3) 0.011(3) 0.012(3)

loop_
_atom_type_symbol
_atom_type_description
_atom_type_scat_dispersion_real
_atom_type_scat_dispersion_imag
_atom_type_scat_source
C C 0.0033 0.0016 'International Tables Vol C Tables 4.2.6.8 and 6.1.1.4'
H H 0.0000 0.0000 'International Tables Vol C Tables 4.2.6.8 and 6.1.1.4'
N N 0.0061 0.0033 'International Tables Vol C Tables 4.2.6.8 and 6.1.1.4'
P P 0.1023 0.0942 'International Tables Vol C Tables 4.2.6.8 and 6.1.1.4'
Pt Pt -1.7033 8.3905 'International Tables Vol C Tables 4.2.6.8 and 6.1.1.4'

loop_
_geom_angle_atom_site_label_1
_geom_angle_atom_site_label_2
_geom_angle_atom_site_label_3
_geom_angle
_geom_angle_publ_flag
P1 Pt P3 178.43(4) y
P1 Pt P2 107.80(4) y
P3 Pt P2 70.64(4) y
C31 P1 C43 101.6(2) ?
C31 P1 C37 108.4(2) ?
C43 P1 C37 103.8(2) ?
C31 P1 Pt 112.87(17) ?
C43 P1 Pt 117.22(16) ?
C37 P1 Pt 111.98(17) ?
C1 P2 C19 112.0(2) ?
C1 P2 C25 110.3(2) ?
C19 P2 C25 105.5(2) ?
C1 P2 Pt 94.12(15) ?
C19 P2 Pt 114.56(17) ?
C25 P2 Pt 120.11(16) ?
C1 P2 P3 39.94(15) ?
C19 P2 P3 123.50(17) ?
C25 P2 P3 128.58(16) ?
Pt P2 P3 54.22(4) ?
C1 P3 C7 110.9(2) ?
C1 P3 C13 116.0(2) ?
C7 P3 C13 102.7(2) ?
C1 P3 Pt 95.25(16) ?
C7 P3 Pt 117.70(15) ?
C13 P3 Pt 114.96(17) ?
C1 P3 P2 40.14(16) ?
C7 P3 P2 125.14(16) ?
C13 P3 P2 130.74(16) ?
Pt P3 P2 55.15(4) ?
C6 N C2 117.2(5) ?
C2 C1 P3 129.3(4) y
C2 C1 P2 130.5(4) y
P3 C1 P2 99.9(2) y
N C2 C3 120.8(5) ?
N C2 C1 116.9(4) ?
C3 C2 C1 122.4(5) ?
C4 C3 C2 119.5(5) ?
C5 C4 C3 119.3(6) ?
C6 C5 C4 118.0(6) ?
N C6 C5 125.1(6) ?
C8 C7 C12 119.5(5) ?
C8 C7 P3 120.6(4) ?
C12 C7 P3 119.8(4) ?
C7 C8 C9 119.5(5) ?
C10 C9 C8 119.6(6) ?
C11 C10 C9 120.7(6) ?
C10 C11 C12 120.4(6) ?
C11 C12 C7 120.3(5) ?
C14 C13 C18 117.8(5) ?
C14 C13 P3 120.1(4) ?
C18 C13 P3 122.1(4) ?
C15 C14 C13 121.8(7) ?
C16 C15 C14 120.5(7) ?
C15 C16 C17 118.8(6) ?
C16 C17 C18 121.4(7) ?
C17 C18 C13 119.8(6) ?
C24 C19 C20 117.7(5) ?
C24 C19 P2 117.7(4) ?
C20 C19 P2 124.6(4) ?
C21 C20 C19 120.3(6) ?
C22 C21 C20 120.3(6) ?
C23 C22 C21 120.7(6) ?
C22 C23 C24 119.2(6) ?
C19 C24 C23 121.7(6) ?
C30 C25 C26 119.2(5) ?
C30 C25 P2 122.4(4) ?
C26 C25 P2 118.4(4) ?
C27 C26 C25 119.7(5) ?
C28 C27 C26 120.9(6) ?
C29 C28 C27 119.2(5) ?
C28 C29 C30 121.0(6) ?
C29 C30 C25 120.0(5) ?
C36 C31 C32 118.3(5) ?
C36 C31 P1 119.3(4) ?
C32 C31 P1 122.3(4) ?
C33 C32 C31 120.4(5) ?
C34 C33 C32 120.6(5) ?
C33 C34 C35 120.1(5) ?
C34 C35 C36 120.0(6) ?
C31 C36 C35 120.6(5) ?
C42 C37 C38 117.5(6) ?
C42 C37 P1 124.3(5) ?
C38 C37 P1 118.2(4) ?
C37 C38 C39 121.1(7) ?
C40 C39 C38 119.4(8) ?
C41 C40 C39 120.5(7) ?
C40 C41 C42 119.8(7) ?
C37 C42 C41 121.7(7) ?
C44 C43 C48 118.0(5) ?
C44 C43 P1 119.1(4) ?
C48 C43 P1 122.8(4) ?
C45 C44 C43 121.2(5) ?
C44 C45 C46 120.4(5) ?
C47 C46 C45 119.4(5) ?
C46 C47 C48 121.2(6) ?
C47 C48 C43 119.8(5) ?

loop_
_geom_bond_atom_site_label_1
_geom_bond_atom_site_label_2
_geom_bond_distance
_geom_bond_publ_flag
Pt P1 2.2913(12) y
Pt P3 2.3019(12) y
Pt P2 2.3285(12) y
P1 C31 1.826(5) ?
P1 C43 1.830(5) ?
P1 C37 1.842(5) ?
P2 C1 1.752(5) y
P2 C19 1.822(5) y
P2 C25 1.828(5) y
P2 P3 2.6770(16) ?
P3 C1 1.745(4) y
P3 C7 1.827(5) y
P3 C13 1.833(5) y
N C6 1.330(7) ?
N C2 1.358(6) ?
C1 C2 1.441(7) y
C2 C3 1.397(7) ?
C3 C4 1.373(7) ?
C4 C5 1.372(9) ?
C5 C6 1.357(9) ?
C7 C8 1.373(7) ?
C7 C12 1.390(7) ?
C8 C9 1.412(8) ?
C9 C10 1.368(9) ?
C10 C11 1.358(9) ?
C11 C12 1.376(8) ?
C13 C14 1.367(8) ?
C13 C18 1.378(8) ?
C14 C15 1.368(9) ?
C15 C16 1.344(11) ?
C16 C17 1.367(11) ?
C17 C18 1.373(9) ?
C19 C24 1.385(7) ?
C19 C20 1.393(7) ?
C20 C21 1.392(8) ?
C21 C22 1.369(10) ?
C22 C23 1.359(9) ?
C23 C24 1.392(8) ?
C25 C30 1.390(7) ?
C25 C26 1.391(7) ?
C26 C27 1.382(8) ?
C27 C28 1.379(9) ?
C28 C29 1.368(9) ?
C29 C30 1.378(8) ?
C31 C36 1.388(7) ?
C31 C32 1.391(7) ?
C32 C33 1.384(7) ?
C33 C34 1.362(9) ?
C34 C35 1.372(8) ?
C35 C36 1.389(8) ?
C37 C42 1.343(8) ?
C37 C38 1.355(9) ?
C38 C39 1.383(10) ?
C39 C40 1.349(11) ?
C40 C41 1.317(10) ?
C41 C42 1.387(9) ?
C43 C44 1.391(7) ?
C43 C48 1.397(7) ?
C44 C45 1.372(7) ?
C45 C46 1.375(8) ?
C46 C47 1.365(8) ?
C47 C48 1.389(8) ?
